data_1569889
loop_
_publ_author_name
'Conrads, Christian'
'Burkart, Lisa'
'Soerensen, Sven'
'Noichl, Sandra'
'Kara, Yasemin'
'Heck, Joshua'
'Hoffmann, Alexander'
'Herres-Pawlis, Sonja'

_publ_section_title
;
 Understanding structure--activity relationships: iron(ii) complexes of
 &#x201C;Legacy Guanidines&#x201D; as catalysts for the synthesis of
 polylactide
;
_journal_issue 20
_journal_name_full 'Catalysis Science &amp; Technology'
_journal_page_first 6006
_journal_page_last 6021
_journal_paper_doi 10.1039/D3CY01117H
_journal_volume 13
_journal_year 2023
_chemical_formula_moiety 'C13 H30 Cl2 Fe N6'
_chemical_formula_sum 'C13 H30 Cl2 Fe N6'
_chemical_formula_weight 397.18
_space_group_crystal_system triclinic
_space_group_IT_number 2
_space_group_name_Hall '-P 1'
_space_group_name_H-M_alt 'P -1'
_atom_sites_solution_hydrogens geom
_audit_creation_method SHELXL-2018/3
_audit_update_record
;
2023-07-02 deposited with the CCDC.	2023-09-18 downloaded from the CCDC.
;
_cell_angle_alpha 69.47(3)
_cell_angle_beta 87.94(3)
_cell_angle_gamma 65.38(3)
_cell_formula_units_Z 2
_cell_length_a 9.3007(19)
_cell_length_b 9.830(2)
_cell_length_c 12.490(3)
_cell_measurement_reflns_used 27644
_cell_measurement_temperature 100(2)
_cell_measurement_theta_max 34.48
_cell_measurement_theta_min 2.43
_cell_volume 964.0(5)
_computing_cell_refinement
;
X-Area Recipe 1.36.0.0 (STOE, 2020)
;
_computing_data_collection
;
X-Area Pilatus3_SV 1.31.170.0 (STOE, 2020)
;
_computing_data_reduction
;
X-Area Integrate 1.78.3.0 (STOE, 2020)
X-Area LANA 1.83.8.0 (STOE, 2020)
;
_computing_molecular_graphics SHELXTL
_computing_publication_material
;
STOE & Cie GmbH, X-Area, software package for collecting single-crystal or
multi-domain crystal data on STOE area-detector diffractometers, for image 
processing, for the correction and scaling of reflection intensities and 
for outlier rejection, version 1.90, Darmstadt 2020
;
_computing_structure_refinement 'SHELXL-2018/3 (Sheldrick, 2018)'
_computing_structure_solution 'SHELXT 2014/5 (Sheldrick, 2014)'
_diffrn_ambient_temperature 100
_diffrn_detector Pilatus200K
_diffrn_detector_area_resol_mean 5.81
_diffrn_detector_type 'DECTRIS PILATUS 200K'
_diffrn_measured_fraction_theta_full 0.989
_diffrn_measured_fraction_theta_max 0.920
_diffrn_measurement_details ' 2449 frames, detector distance = 60 mm'
_diffrn_measurement_device 'Eulerian 4-circle diffractometer'
_diffrn_measurement_device_type 'STOE STADIVARI'
_diffrn_measurement_method 'rotation method, \w scans'
_diffrn_radiation_collimation '0.6 mm diameter'
_diffrn_radiation_monochromator 'Graded multilayer mirror'
_diffrn_radiation_polarisn_norm 270
_diffrn_radiation_probe x-ray
_diffrn_radiation_type 'Mo K\a'
_diffrn_radiation_wavelength 0.71073
_diffrn_reflns_av_R_equivalents 0.0254
_diffrn_reflns_av_unetI/netI 0.0415
_diffrn_reflns_Laue_measured_fraction_full 0.989
_diffrn_reflns_Laue_measured_fraction_max 0.920
_diffrn_reflns_limit_h_max 12
_diffrn_reflns_limit_h_min -14
_diffrn_reflns_limit_k_max 15
_diffrn_reflns_limit_k_min -14
_diffrn_reflns_limit_l_max 19
_diffrn_reflns_limit_l_min -19
_diffrn_reflns_number 23563
_diffrn_reflns_point_group_measured_fraction_full 0.989
_diffrn_reflns_point_group_measured_fraction_max 0.920
_diffrn_reflns_theta_full 25.242
_diffrn_reflns_theta_max 34.575
_diffrn_reflns_theta_min 2.429
_diffrn_source 'Genix Mo'
_diffrn_source_current 1.000
_diffrn_source_power 0.050
_diffrn_source_voltage 50
_exptl_absorpt_coefficient_mu 1.065
_exptl_absorpt_correction_T_max 0.8883
_exptl_absorpt_correction_T_min 0.3267
_exptl_absorpt_correction_type multi-scan
_exptl_absorpt_process_details
;
STOE X-Red32, absorption correction by Gaussian integration, analogous to
P. Coppens, "The Evaluation of Absorption and Extinction in Single-Crystal
Structure Analysis", published in: F. R. Ahmed (Editor), "Crystallographic
Computing", Munksgaard, Copenhagen (1970), 255 - 270. Afterwards scaling of
reflection intensities was performed within STOE LANA. J. Koziskova, F. Hahn,
J. Richter, J. Kozisek, Acta Chimica Slovaca, vol. 9, no. 2, 2016, pp. 136-140.
;
_exptl_crystal_colour yellow
_exptl_crystal_density_diffrn 1.368
_exptl_crystal_description block
_exptl_crystal_F_000 420
_exptl_crystal_size_max 0.180
_exptl_crystal_size_mid 0.150
_exptl_crystal_size_min 0.110
_refine_diff_density_max 0.406
_refine_diff_density_min -0.329
_refine_diff_density_rms 0.060
_refine_ls_extinction_method none
_refine_ls_goodness_of_fit_ref 0.963
_refine_ls_hydrogen_treatment constr
_refine_ls_matrix_type full
_refine_ls_number_parameters 207
_refine_ls_number_reflns 7566
_refine_ls_number_restraints 0
_refine_ls_restrained_S_all 0.963
_refine_ls_R_factor_all 0.0417
_refine_ls_R_factor_gt 0.0265
_refine_ls_shift/su_max 0.002
_refine_ls_shift/su_mean 0.000
_refine_ls_structure_factor_coef Fsqd
_refine_ls_weighting_details 'w=1/[\s^2^(Fo^2^)+(0.0356P)^2^] where P=(Fo^2^+2Fc^2^)/3'
_refine_ls_weighting_scheme calc
_refine_ls_wR_factor_gt 0.0634
_refine_ls_wR_factor_ref 0.0657
_reflns_Friedel_coverage 0.000
_reflns_number_gt 5772
_reflns_number_total 7566
_reflns_threshold_expression 'I > 2\s(I)'
_cod_data_source_file d3cy01117h2.cif
_cod_data_source_block C4
_cod_depositor_comments 'Adding full bibliography for 1569886--1569893.cif.'
_cod_original_cell_volume 964.0(4)
_cod_database_code 1569889
_shelx_shelxl_version_number 2018/3
_shelx_space_group_comment
;
The symmetry employed for this shelxl refinement is uniquely defined
by the following loop, which should always be used as a source of
symmetry information in preference to the above space-group names.
They are only intended as comments.
;
_shelx_estimated_absorpt_t_min 0.831
_shelx_estimated_absorpt_t_max 0.892

loop_
_space_group_symop_operation_xyz
'x, y, z'
'-x, -y, -z'

loop_
_atom_site_label
_atom_site_type_symbol
_atom_site_fract_x
_atom_site_fract_y
_atom_site_fract_z
_atom_site_U_iso_or_equiv
_atom_site_adp_type
_atom_site_occupancy
_atom_site_site_symmetry_order
_atom_site_calc_flag
_atom_site_refinement_flags_posn
_atom_site_refinement_flags_adp
_atom_site_refinement_flags_occupancy
_atom_site_disorder_assembly
_atom_site_disorder_group
Fe1 Fe 0.73575(2) 0.61325(2) 0.73952(2) 0.01251(4) Uani 1 1 d . . . . .
Cl1 Cl 0.61966(3) 0.77559(3) 0.84604(2) 0.02106(6) Uani 1 1 d . . . . .
N1 N 0.81084(10) 0.38330(10) 0.85931(7) 0.01279(16) Uani 1 1 d . . . . .
C1 C 0.95877(11) 0.28444(11) 0.90693(8) 0.01191(17) Uani 1 1 d . . . . .
Cl2 Cl 0.91162(4) 0.69243(4) 0.63255(2) 0.02409(6) Uani 1 1 d . . . . .
N2 N 1.00385(10) 0.21641(10) 1.02298(8) 0.01630(17) Uani 1 1 d . . . . .
C2 C 0.93364(14) 0.30784(16) 1.09583(10) 0.0265(3) Uani 1 1 d . . . . .
H2A H 0.869343 0.421018 1.047497 0.040 Uiso 1 1 calc R U . . .
H2B H 1.018515 0.299804 1.145312 0.040 Uiso 1 1 calc R U . . .
H2C H 0.865610 0.264467 1.143898 0.040 Uiso 1 1 calc R U . . .
N3 N 1.07490(10) 0.24342(11) 0.83942(8) 0.01562(17) Uani 1 1 d . . . . .
C3 C 1.12643(14) 0.05329(14) 1.08070(11) 0.0256(2) Uani 1 1 d . . . . .
H3A H 1.159493 -0.000249 1.025077 0.038 Uiso 1 1 calc R U . . .
H3B H 1.083811 -0.006822 1.142874 0.038 Uiso 1 1 calc R U . . .
H3C H 1.218553 0.057034 1.113045 0.038 Uiso 1 1 calc R U . . .
N4 N 0.53834(10) 0.61196(10) 0.67217(7) 0.01272(16) Uani 1 1 d . . . . .
C4 C 1.23469(12) 0.22563(15) 0.86541(11) 0.0236(2) Uani 1 1 d . . . . .
H4A H 1.313531 0.119975 0.868070 0.035 Uiso 1 1 calc R U . . .
H4B H 1.244565 0.234533 0.940262 0.035 Uiso 1 1 calc R U . . .
H4C H 1.253436 0.310400 0.805388 0.035 Uiso 1 1 calc R U . . .
N5 N 0.30650(10) 0.81153(10) 0.54376(8) 0.01532(17) Uani 1 1 d . . . . .
C5 C 1.03487(13) 0.25943(14) 0.72295(9) 0.0199(2) Uani 1 1 d . . . . .
H5A H 1.030720 0.361166 0.668072 0.030 Uiso 1 1 calc R U . . .
H5B H 0.930684 0.258504 0.716043 0.030 Uiso 1 1 calc R U . . .
H5C H 1.116204 0.169409 0.706137 0.030 Uiso 1 1 calc R U . . .
N6 N 0.54693(10) 0.70976(10) 0.47543(7) 0.01495(17) Uani 1 1 d . . . . .
C6 C 0.46465(11) 0.70911(11) 0.56759(9) 0.01265(18) Uani 1 1 d . . . . .
C7 C 0.22711(13) 0.89499(13) 0.61988(10) 0.0203(2) Uani 1 1 d . . . . .
H7A H 0.173866 1.011131 0.575576 0.030 Uiso 1 1 calc R U . . .
H7B H 0.306097 0.872931 0.680959 0.030 Uiso 1 1 calc R U . . .
H7C H 0.147870 0.857160 0.654398 0.030 Uiso 1 1 calc R U . . .
C8 C 0.20875(13) 0.85583(13) 0.43798(10) 0.0208(2) Uani 1 1 d . . . . .
H8A H 0.169418 0.971734 0.394353 0.031 Uiso 1 1 calc R U . . .
H8B H 0.118088 0.829324 0.456949 0.031 Uiso 1 1 calc R U . . .
H8C H 0.272869 0.796297 0.391360 0.031 Uiso 1 1 calc R U . . .
C9 C 0.69159(13) 0.56969(13) 0.48048(10) 0.0193(2) Uani 1 1 d . . . . .
H9A H 0.696719 0.558186 0.405436 0.029 Uiso 1 1 calc R U . . .
H9B H 0.690903 0.473103 0.539665 0.029 Uiso 1 1 calc R U . . .
H9C H 0.784708 0.583329 0.499763 0.029 Uiso 1 1 calc R U . . .
C10 C 0.52227(14) 0.85924(13) 0.38109(10) 0.0221(2) Uani 1 1 d . . . . .
H10A H 0.492890 0.854800 0.308230 0.033 Uiso 1 1 calc R U . . .
H10B H 0.620850 0.873338 0.377397 0.033 Uiso 1 1 calc R U . . .
H10C H 0.436477 0.950076 0.394213 0.033 Uiso 1 1 calc R U . . .
C11 C 0.68048(12) 0.36565(12) 0.92462(9) 0.01445(18) Uani 1 1 d . . . . .
H11A H 0.639078 0.447631 0.960455 0.017 Uiso 1 1 calc R U . . .
H11B H 0.722010 0.257955 0.987063 0.017 Uiso 1 1 calc R U . . .
C12 C 0.54494(12) 0.38562(12) 0.84598(9) 0.01534(19) Uani 1 1 d . . . . .
H12A H 0.590982 0.315713 0.800968 0.018 Uiso 1 1 calc R U . . .
H12B H 0.473032 0.347283 0.894758 0.018 Uiso 1 1 calc R U . . .
C13 C 0.44595(11) 0.55760(12) 0.76219(9) 0.01496(19) Uani 1 1 d . . . . .
H13A H 0.350305 0.562914 0.725309 0.018 Uiso 1 1 calc R U . . .
H13B H 0.409563 0.630812 0.805403 0.018 Uiso 1 1 calc R U . . .

loop_
_atom_site_aniso_label
_atom_site_aniso_U_11
_atom_site_aniso_U_22
_atom_site_aniso_U_33
_atom_site_aniso_U_23
_atom_site_aniso_U_13
_atom_site_aniso_U_12
Fe1 0.01383(7) 0.01240(7) 0.01162(7) -0.00240(5) 0.00069(5) -0.00756(5)
Cl1 0.02836(14) 0.01867(12) 0.01966(13) -0.01002(10) 0.00367(10) -0.01098(10)
N1 0.0122(4) 0.0137(4) 0.0118(4) -0.0027(3) 0.0025(3) -0.0066(3)
C1 0.0142(4) 0.0121(4) 0.0115(4) -0.0041(3) 0.0022(3) -0.0078(3)
Cl2 0.03249(14) 0.03090(14) 0.02049(14) -0.00973(11) 0.01102(11) -0.02470(12)
N2 0.0161(4) 0.0176(4) 0.0110(4) -0.0017(3) -0.0004(3) -0.0063(3)
C2 0.0227(6) 0.0441(7) 0.0150(5) -0.0156(5) 0.0038(4) -0.0128(5)
N3 0.0126(4) 0.0220(4) 0.0146(4) -0.0097(4) 0.0029(3) -0.0074(3)
C3 0.0246(6) 0.0196(5) 0.0238(6) 0.0043(5) -0.0088(5) -0.0105(4)
N4 0.0121(4) 0.0142(4) 0.0112(4) -0.0031(3) 0.0016(3) -0.0066(3)
C4 0.0147(5) 0.0381(7) 0.0222(6) -0.0137(5) 0.0047(4) -0.0133(5)
N5 0.0129(4) 0.0155(4) 0.0138(4) -0.0046(3) -0.0013(3) -0.0031(3)
C5 0.0189(5) 0.0286(6) 0.0160(5) -0.0125(5) 0.0042(4) -0.0106(4)
N6 0.0168(4) 0.0136(4) 0.0114(4) -0.0027(3) 0.0023(3) -0.0053(3)
C6 0.0141(4) 0.0118(4) 0.0133(5) -0.0042(4) 0.0008(4) -0.0071(3)
C7 0.0186(5) 0.0170(5) 0.0196(5) -0.0066(4) 0.0030(4) -0.0025(4)
C8 0.0186(5) 0.0187(5) 0.0203(6) -0.0041(4) -0.0065(4) -0.0054(4)
C9 0.0201(5) 0.0192(5) 0.0155(5) -0.0078(4) 0.0039(4) -0.0047(4)
C10 0.0258(6) 0.0199(5) 0.0171(5) -0.0013(4) 0.0044(4) -0.0113(4)
C11 0.0139(4) 0.0162(4) 0.0116(5) -0.0021(4) 0.0023(4) -0.0075(4)
C12 0.0149(4) 0.0175(5) 0.0145(5) -0.0034(4) 0.0027(4) -0.0100(4)
C13 0.0120(4) 0.0186(5) 0.0136(5) -0.0040(4) 0.0020(4) -0.0076(4)

loop_
_atom_type_symbol
_atom_type_description
_atom_type_scat_dispersion_real
_atom_type_scat_dispersion_imag
_atom_type_scat_source
C C 0.0033 0.0016 'International Tables Vol C Tables 4.2.6.8 and 6.1.1.4'
H H 0.0000 0.0000 'International Tables Vol C Tables 4.2.6.8 and 6.1.1.4'
N N 0.0061 0.0033 'International Tables Vol C Tables 4.2.6.8 and 6.1.1.4'
Cl Cl 0.1484 0.1585 'International Tables Vol C Tables 4.2.6.8 and 6.1.1.4'
Fe Fe 0.3463 0.8444 'International Tables Vol C Tables 4.2.6.8 and 6.1.1.4'

loop_
_geom_angle_atom_site_label_1
_geom_angle_atom_site_label_2
_geom_angle_atom_site_label_3
_geom_angle
_geom_angle_site_symmetry_1
_geom_angle_site_symmetry_3
_geom_angle_publ_flag
N4 Fe1 N1 93.35(5) . . ?
N4 Fe1 Cl2 124.73(3) . . ?
N1 Fe1 Cl2 120.79(4) . . ?
N4 Fe1 Cl1 100.88(3) . . ?
N1 Fe1 Cl1 103.66(3) . . ?
Cl2 Fe1 Cl1 109.93(2) . . ?
C1 N1 C11 118.43(9) . . ?
C1 N1 Fe1 125.67(7) . . ?
C11 N1 Fe1 110.79(7) . . ?
N1 C1 N3 119.92(9) . . ?
N1 C1 N2 123.29(9) . . ?
N3 C1 N2 116.78(9) . . ?
C1 N2 C2 120.62(9) . . ?
C1 N2 C3 123.18(10) . . ?
C2 N2 C3 116.17(10) . . ?
N2 C2 H2A 109.5 . . ?
N2 C2 H2B 109.5 . . ?
H2A C2 H2B 109.5 . . ?
N2 C2 H2C 109.5 . . ?
H2A C2 H2C 109.5 . . ?
H2B C2 H2C 109.5 . . ?
C1 N3 C5 120.70(9) . . ?
C1 N3 C4 121.89(9) . . ?
C5 N3 C4 115.28(9) . . ?
N2 C3 H3A 109.5 . . ?
N2 C3 H3B 109.5 . . ?
H3A C3 H3B 109.5 . . ?
N2 C3 H3C 109.5 . . ?
H3A C3 H3C 109.5 . . ?
H3B C3 H3C 109.5 . . ?
C6 N4 C13 119.11(9) . . ?
C6 N4 Fe1 122.43(7) . . ?
C13 N4 Fe1 112.42(7) . . ?
N3 C4 H4A 109.5 . . ?
N3 C4 H4B 109.5 . . ?
H4A C4 H4B 109.5 . . ?
N3 C4 H4C 109.5 . . ?
H4A C4 H4C 109.5 . . ?
H4B C4 H4C 109.5 . . ?
C6 N5 C7 121.16(9) . . ?
C6 N5 C8 123.36(9) . . ?
C7 N5 C8 115.29(9) . . ?
N3 C5 H5A 109.5 . . ?
N3 C5 H5B 109.5 . . ?
H5A C5 H5B 109.5 . . ?
N3 C5 H5C 109.5 . . ?
H5A C5 H5C 109.5 . . ?
H5B C5 H5C 109.5 . . ?
C6 N6 C9 120.92(9) . . ?
C6 N6 C10 121.65(9) . . ?
C9 N6 C10 115.36(9) . . ?
N4 C6 N6 119.92(9) . . ?
N4 C6 N5 123.98(10) . . ?
N6 C6 N5 116.10(10) . . ?
N5 C7 H7A 109.5 . . ?
N5 C7 H7B 109.5 . . ?
H7A C7 H7B 109.5 . . ?
N5 C7 H7C 109.5 . . ?
H7A C7 H7C 109.5 . . ?
H7B C7 H7C 109.5 . . ?
N5 C8 H8A 109.5 . . ?
N5 C8 H8B 109.5 . . ?
H8A C8 H8B 109.5 . . ?
N5 C8 H8C 109.5 . . ?
H8A C8 H8C 109.5 . . ?
H8B C8 H8C 109.5 . . ?
N6 C9 H9A 109.5 . . ?
N6 C9 H9B 109.5 . . ?
H9A C9 H9B 109.5 . . ?
N6 C9 H9C 109.5 . . ?
H9A C9 H9C 109.5 . . ?
H9B C9 H9C 109.5 . . ?
N6 C10 H10A 109.5 . . ?
N6 C10 H10B 109.5 . . ?
H10A C10 H10B 109.5 . . ?
N6 C10 H10C 109.5 . . ?
H10A C10 H10C 109.5 . . ?
H10B C10 H10C 109.5 . . ?
N1 C11 C12 110.98(8) . . ?
N1 C11 H11A 109.4 . . ?
C12 C11 H11A 109.4 . . ?
N1 C11 H11B 109.4 . . ?
C12 C11 H11B 109.4 . . ?
H11A C11 H11B 108.0 . . ?
C13 C12 C11 114.89(9) . . ?
C13 C12 H12A 108.5 . . ?
C11 C12 H12A 108.5 . . ?
C13 C12 H12B 108.5 . . ?
C11 C12 H12B 108.5 . . ?
H12A C12 H12B 107.5 . . ?
N4 C13 C12 111.64(8) . . ?
N4 C13 H13A 109.3 . . ?
C12 C13 H13A 109.3 . . ?
N4 C13 H13B 109.3 . . ?
C12 C13 H13B 109.3 . . ?
H13A C13 H13B 108.0 . . ?

loop_
_geom_bond_atom_site_label_1
_geom_bond_atom_site_label_2
_geom_bond_distance
_geom_bond_site_symmetry_2
_geom_bond_publ_flag
Fe1 N4 2.0536(10) . ?
Fe1 N1 2.0551(13) . ?
Fe1 Cl2 2.2893(7) . ?
Fe1 Cl1 2.3307(8) . ?
N1 C1 1.3156(14) . ?
N1 C11 1.4731(13) . ?
C1 N3 1.3601(13) . ?
C1 N2 1.3618(14) . ?
N2 C2 1.4504(15) . ?
N2 C3 1.4546(16) . ?
C2 H2A 0.9800 . ?
C2 H2B 0.9800 . ?
C2 H2C 0.9800 . ?
N3 C5 1.4524(14) . ?
N3 C4 1.4570(14) . ?
C3 H3A 0.9800 . ?
C3 H3B 0.9800 . ?
C3 H3C 0.9800 . ?
N4 C6 1.3162(14) . ?
N4 C13 1.4764(13) . ?
C4 H4A 0.9800 . ?
C4 H4B 0.9800 . ?
C4 H4C 0.9800 . ?
N5 C6 1.3613(14) . ?
N5 C7 1.4538(14) . ?
N5 C8 1.4543(15) . ?
C5 H5A 0.9800 . ?
C5 H5B 0.9800 . ?
C5 H5C 0.9800 . ?
N6 C6 1.3588(13) . ?
N6 C9 1.4531(14) . ?
N6 C10 1.4575(15) . ?
C7 H7A 0.9800 . ?
C7 H7B 0.9800 . ?
C7 H7C 0.9800 . ?
C8 H8A 0.9800 . ?
C8 H8B 0.9800 . ?
C8 H8C 0.9800 . ?
C9 H9A 0.9800 . ?
C9 H9B 0.9800 . ?
C9 H9C 0.9800 . ?
C10 H10A 0.9800 . ?
C10 H10B 0.9800 . ?
C10 H10C 0.9800 . ?
C11 C12 1.5298(15) . ?
C11 H11A 0.9900 . ?
C11 H11B 0.9900 . ?
C12 C13 1.5272(17) . ?
C12 H12A 0.9900 . ?
C12 H12B 0.9900 . ?
C13 H13A 0.9900 . ?
C13 H13B 0.9900 . ?

loop_
_geom_hbond_atom_site_label_D
_geom_hbond_atom_site_label_H
_geom_hbond_atom_site_label_A
_geom_hbond_distance_DH
_geom_hbond_distance_HA
_geom_hbond_distance_DA
_geom_hbond_angle_DHA
_geom_hbond_site_symmetry_A
_geom_hbond_publ_flag
C3 H3C Cl1 0.98 2.82 3.7133(15) 152.3 2_767 yes
C9 H9C Cl2 0.98 2.78 3.6326(15) 145.6 . yes

loop_
_geom_torsion_atom_site_label_1
_geom_torsion_atom_site_label_2
_geom_torsion_atom_site_label_3
_geom_torsion_atom_site_label_4
_geom_torsion
_geom_torsion_site_symmetry_1
_geom_torsion_site_symmetry_2
_geom_torsion_site_symmetry_3
_geom_torsion_site_symmetry_4
_geom_torsion_publ_flag
C11 N1 C1 N3 149.91(9) . . . . ?
Fe1 N1 C1 N3 -57.78(12) . . . . ?
C11 N1 C1 N2 -28.88(14) . . . . ?
Fe1 N1 C1 N2 123.44(9) . . . . ?
N1 C1 N2 C2 -38.38(15) . . . . ?
N3 C1 N2 C2 142.80(10) . . . . ?
N1 C1 N2 C3 143.78(11) . . . . ?
N3 C1 N2 C3 -35.04(14) . . . . ?
N1 C1 N3 C5 -21.22(14) . . . . ?
N2 C1 N3 C5 157.64(10) . . . . ?
N1 C1 N3 C4 141.36(10) . . . . ?
N2 C1 N3 C4 -39.78(14) . . . . ?
C13 N4 C6 N6 -153.23(9) . . . . ?
Fe1 N4 C6 N6 56.19(12) . . . . ?
C13 N4 C6 N5 26.13(14) . . . . ?
Fe1 N4 C6 N5 -124.45(9) . . . . ?
C9 N6 C6 N4 24.47(15) . . . . ?
C10 N6 C6 N4 -138.43(11) . . . . ?
C9 N6 C6 N5 -154.94(10) . . . . ?
C10 N6 C6 N5 42.16(14) . . . . ?
C7 N5 C6 N4 37.32(15) . . . . ?
C8 N5 C6 N4 -147.98(10) . . . . ?
C7 N5 C6 N6 -143.30(10) . . . . ?
C8 N5 C6 N6 31.41(14) . . . . ?
C1 N1 C11 C12 -138.82(9) . . . . ?
Fe1 N1 C11 C12 64.99(9) . . . . ?
N1 C11 C12 C13 -71.93(11) . . . . ?
C6 N4 C13 C12 145.62(9) . . . . ?
Fe1 N4 C13 C12 -61.03(10) . . . . ?
C11 C12 C13 N4 69.22(11) . . . . ?
